data_4349319
loop_
_publ_author_name
'Novitchi, Gh\'enadie'
'Shova, Sergiu'
'Lan, Yanhua'
'Wernsdorfer, Wolfgang'
'Train, Cyrille'

_publ_section_title
;
 Verdazyl Radical, a Building Block for a Six-Spin-Center 2p-3d-4f
 Single-Molecule Magnet.
;
_journal_issue 23
_journal_name_full 'Inorganic chemistry'
_journal_page_first 12122
_journal_page_last 12125
_journal_paper_doi 10.1021/acs.inorgchem.6b02380
_journal_volume 55
_journal_year 2016
_chemical_formula_moiety 'C18 H23 Co Dy N5 O10'
_chemical_formula_sum 'C18 H23 Co Dy N5 O10'
_chemical_formula_weight 690.84
_space_group_crystal_system triclinic
_space_group_IT_number 2
_space_group_name_Hall '-P 1'
_space_group_name_H-M_alt 'P -1'
_atom_sites_solution_hydrogens geom
_atom_sites_solution_primary direct
_audit_creation_date 2016-09-26
_audit_creation_method
;
Olex2 1.2
(compiled 2016.09.09 svn.r3337 for OlexSys, GUI svn.r5227)
;
_cell_angle_alpha 108.594(11)
_cell_angle_beta 94.039(9)
_cell_angle_gamma 117.126(15)
_cell_formula_units_Z 2
_cell_length_a 10.2001(13)
_cell_length_b 10.6945(18)
_cell_length_c 13.1719(12)
_cell_measurement_reflns_used 1254
_cell_measurement_temperature 173.05(10)
_cell_measurement_theta_max 23.8820
_cell_measurement_theta_min 1.6780
_cell_volume 1171.7(4)
_computing_cell_refinement
;
CrysAlisPro, Agilent Technologies,
Version 1.171.36.32 (release 02-08-2013 CrysAlis171 .NET)
(compiled Aug  2 2013,16:46:58)
;
_computing_data_collection
;
CrysAlisPro, Agilent Technologies,
Version 1.171.36.32 (release 02-08-2013 CrysAlis171 .NET)
(compiled Aug  2 2013,16:46:58)
;
_computing_data_reduction
;
CrysAlisPro, Agilent Technologies,
Version 1.171.36.32 (release 02-08-2013 CrysAlis171 .NET)
(compiled Aug  2 2013,16:46:58)
;
_computing_molecular_graphics 'Olex2 (Dolomanov et al., 2009)'
_computing_publication_material 'Olex2 (Dolomanov et al., 2009)'
_computing_structure_refinement 'ShelXL (Sheldrick, 2015)'
_computing_structure_solution 'ShelXT (Sheldrick, 2015)'
_diffrn_ambient_temperature 173.05(10)
_diffrn_detector_area_resol_mean 16.1593
_diffrn_measured_fraction_theta_full 1.000
_diffrn_measured_fraction_theta_max 1.000
_diffrn_measurement_details
;
#__ type_ start__ end____ width___ exp.time_
  1 omega   -6.00   83.00   1.0000   30.0000
omega____ theta____ kappa____ phi______ frames
    -       19.5127   76.0000  -33.0000 89

#__ type_ start__ end____ width___ exp.time_
  2 omega  -46.00   49.00   1.0000   30.0000
omega____ theta____ kappa____ phi______ frames
    -       19.5127  -76.0000 -159.0000 95

#__ type_ start__ end____ width___ exp.time_
  3 omega   -4.00   55.00   1.0000   30.0000
omega____ theta____ kappa____ phi______ frames
    -      -17.0127   38.0000   90.0000 59

#__ type_ start__ end____ width___ exp.time_
  4 omega  -25.00   18.00   1.0000   30.0000
omega____ theta____ kappa____ phi______ frames
    -      -17.0127  -99.0000   90.0000 43

#__ type_ start__ end____ width___ exp.time_
  5 omega   35.00   93.00   1.0000   30.0000
omega____ theta____ kappa____ phi______ frames
    -       19.5127  178.0000  150.0000 58

#__ type_ start__ end____ width___ exp.time_
  6 omega   55.00   87.00   1.0000   30.0000
omega____ theta____ kappa____ phi______ frames
    -       19.5127   57.0000  120.0000 32
;
_diffrn_measurement_device_type 'Xcalibur, Eos'
_diffrn_measurement_method '\w scans'
_diffrn_orient_matrix_UB_11 0.0047345000
_diffrn_orient_matrix_UB_12 0.0702472000
_diffrn_orient_matrix_UB_13 0.0056294000
_diffrn_orient_matrix_UB_21 -0.0269310000
_diffrn_orient_matrix_UB_22 0.0033742000
_diffrn_orient_matrix_UB_23 0.0484512000
_diffrn_orient_matrix_UB_31 0.0760571000
_diffrn_orient_matrix_UB_32 0.0404475000
_diffrn_orient_matrix_UB_33 0.0327845000
_diffrn_radiation_monochromator graphite
_diffrn_radiation_type MoK\a
_diffrn_radiation_wavelength 0.71073
_diffrn_reflns_av_R_equivalents 0.0996
_diffrn_reflns_av_unetI/netI 0.2228
_diffrn_reflns_Laue_measured_fraction_full 1.000
_diffrn_reflns_Laue_measured_fraction_max 1.000
_diffrn_reflns_limit_h_max 12
_diffrn_reflns_limit_h_min -11
_diffrn_reflns_limit_k_max 11
_diffrn_reflns_limit_k_min -12
_diffrn_reflns_limit_l_max 15
_diffrn_reflns_limit_l_min -15
_diffrn_reflns_number 7829
_diffrn_reflns_point_group_measured_fraction_full 1.000
_diffrn_reflns_point_group_measured_fraction_max 1.000
_diffrn_reflns_theta_full 25.027
_diffrn_reflns_theta_max 25.027
_diffrn_reflns_theta_min 1.687
_diffrn_source 'Enhance (Mo) X-ray Source'
_exptl_absorpt_coefficient_mu 3.935
_exptl_absorpt_correction_T_max 1.00000
_exptl_absorpt_correction_T_min 0.61455
_exptl_absorpt_correction_type multi-scan
_exptl_absorpt_process_details
;
CrysAlisPro, Agilent Technologies,
Version 1.171.36.32 (release 02-08-2013 CrysAlis171 .NET)
(compiled Aug  2 2013,16:46:58)
Empirical absorption correction using spherical harmonics,
 implemented in SCALE3 ABSPACK scaling algorithm.
;
_exptl_crystal_colour 'clear dark red'
_exptl_crystal_colour_lustre clear
_exptl_crystal_colour_modifier dark
_exptl_crystal_colour_primary red
_exptl_crystal_density_diffrn 1.958
_exptl_crystal_density_method 'not measured'
_exptl_crystal_description prism
_exptl_crystal_F_000 678
_exptl_crystal_size_max 0.3
_exptl_crystal_size_mid 0.1
_exptl_crystal_size_min 0.1
_refine_diff_density_max 1.615
_refine_diff_density_min -1.035
_refine_diff_density_rms 0.232
_refine_ls_extinction_method none
_refine_ls_goodness_of_fit_ref 0.928
_refine_ls_hydrogen_treatment constr
_refine_ls_matrix_type full
_refine_ls_number_parameters 322
_refine_ls_number_reflns 4132
_refine_ls_number_restraints 12
_refine_ls_restrained_S_all 0.927
_refine_ls_R_factor_all 0.1307
_refine_ls_R_factor_gt 0.0724
_refine_ls_shift/su_max 0.000
_refine_ls_shift/su_mean 0.000
_refine_ls_structure_factor_coef Fsqd
_refine_ls_weighting_details 'w=1/[\s^2^(Fo^2^)] where P=(Fo^2^+2Fc^2^)/3'
_refine_ls_weighting_scheme calc
_refine_ls_wR_factor_gt 0.0982
_refine_ls_wR_factor_ref 0.1198
_reflns_Friedel_coverage 0.000
_reflns_number_gt 2448
_reflns_number_total 4132
_reflns_threshold_expression 'I > 2\s(I)'
_cod_data_source_file ic6b02380_si_002.cif
_cod_data_source_block exp_2633
_cod_original_cell_volume 1171.7(3)
_cod_database_code 4349319
_chemical_oxdiff_formula 'C15 H20 N3 O4 Co1 Dy1'
_shelx_space_group_comment
;
The symmetry employed for this shelxl refinement is uniquely defined
by the following loop, which should always be used as a source of
symmetry information in preference to the above space-group names.
They are only intended as comments.
;
_reflns_odcompleteness_completeness 99.92
_reflns_odcompleteness_iscentric 1
_reflns_odcompleteness_theta 26.32
_olex2_refinement_description
;
1. Fixed Uiso
 At 1.2 times of:
  All C(H) groups, All C(H,H) groups
 At 1.5 times of:
  All C(H,H,H) groups
2. Uiso/Uaniso restraints and constraints
Uanis(C15) \\sim Ueq: with sigma of 0.01 and sigma for terminal atoms of 0.02
Uanis(C9) \\sim Ueq: with sigma of 0.01 and sigma for terminal atoms of 0.02
3.a Secondary CH2 refined with riding coordinates:
 C10(H10A,H10B)
3.b Aromatic/amide H refined with riding coordinates:
 C6(H6), C7(H7), C8(H8)
3.c Idealised Me refined as rotating group:
 C1(H1A,H1B,H1C), C3(H3A,H3B,H3C), C12(H12A,H12B,H12C), C14(H14A,H14B,H14C),
 C16(H16A,H16B,H16C), C18(H18A,H18B,H18C)
;
_shelx_shelxl_version_number 2014/7
_olex2_submission_special_instructions 'No special instructions were received'

loop_
_space_group_symop_operation_xyz
'x, y, z'
'-x, -y, -z'

loop_
_atom_site_label
_atom_site_type_symbol
_atom_site_fract_x
_atom_site_fract_y
_atom_site_fract_z
_atom_site_U_iso_or_equiv
_atom_site_adp_type
_atom_site_occupancy
_atom_site_site_symmetry_order
_atom_site_calc_flag
_atom_site_refinement_flags_posn
_atom_site_refinement_flags_adp
Dy1 Dy 0.87330(8) 0.42834(8) 0.59569(4) 0.0244(2) Uani 1 1 d . .
Co1 Co 0.6680(2) 0.3541(2) 0.78634(11) 0.0229(5) Uani 1 1 d . .
O1 O 0.1103(11) -0.0002(10) 0.8612(6) 0.043(3) Uani 1 1 d . .
O2 O 0.8783(9) 0.4862(9) 0.7774(5) 0.023(2) Uani 1 1 d . .
O3 O 0.6550(10) 0.1473(9) 0.7540(6) 0.030(2) Uani 1 1 d . .
O4 O 0.6702(9) 0.2080(9) 0.6105(5) 0.027(2) Uani 1 1 d . .
O5 O 0.5385(10) 0.4189(10) 0.7205(6) 0.033(2) Uani 1 1 d . .
O6 O 0.6845(10) 0.4973(10) 0.6099(6) 0.030(2) Uani 1 1 d . .
O7 O 1.0316(10) 0.7490(10) 0.4238(6) 0.034(2) Uani 1 1 d . .
O8 O 0.9562(9) 0.6173(9) 0.5277(5) 0.027(2) Uani 1 1 d . .
O9 O 1.1262(10) 0.6026(10) 0.6925(6) 0.033(2) Uani 1 1 d . .
O10 O 1.2676(10) 0.7121(9) 0.5895(5) 0.027(2) Uani 1 1 d . .
N1 N 0.7653(12) 0.4939(11) 0.9487(7) 0.022(3) Uani 1 1 d . .
N2 N 0.4846(13) 0.2744(11) 0.8752(7) 0.025(3) Uani 1 1 d . .
N3 N 0.3360(12) 0.1589(11) 0.8334(7) 0.027(3) Uani 1 1 d . .
N4 N 0.3054(13) 0.1927(12) 1.0100(7) 0.032(3) Uani 1 1 d . .
N5 N 0.4502(13) 0.3141(12) 1.0568(7) 0.030(3) Uani 1 1 d . .
C1 C 0.2816(15) 0.0813(14) 0.7134(8) 0.033(4) Uani 1 1 d . .
H1A H 0.3070 0.1557 0.6813 0.050 Uiso 1 1 calc GR .
H1B H 0.1731 0.0150 0.6931 0.050 Uiso 1 1 calc GR .
H1C H 0.3290 0.0219 0.6867 0.050 Uiso 1 1 calc GR .
C2 C 0.2396(17) 0.1106(15) 0.8992(10) 0.034(4) Uani 1 1 d . .
C3 C 0.2180(16) 0.1502(16) 1.0896(9) 0.053(5) Uani 1 1 d . .
H3A H 0.2739 0.1329 1.1400 0.079 Uiso 1 1 calc GR .
H3B H 0.1216 0.0586 1.0503 0.079 Uiso 1 1 calc GR .
H3C H 0.2014 0.2315 1.1304 0.079 Uiso 1 1 calc GR .
C4 C 0.5297(14) 0.3486(13) 0.9837(8) 0.016(3) Uani 1 1 d . .
C5 C 0.6864(15) 0.4731(14) 1.0279(8) 0.022(3) Uani 1 1 d . .
C6 C 0.7584(16) 0.5721(14) 1.1403(9) 0.029(3) Uani 1 1 d . .
H6 H 0.7054 0.5621 1.1946 0.035 Uiso 1 1 calc R .
C7 C 0.9114(17) 0.6855(14) 1.1678(9) 0.031(4) Uani 1 1 d . .
H7 H 0.9609 0.7512 1.2415 0.037 Uiso 1 1 calc R .
C8 C 0.9909(15) 0.7019(13) 1.0870(8) 0.024(3) Uani 1 1 d . .
H8 H 1.0932 0.7764 1.1053 0.029 Uiso 1 1 calc R .
C9 C 0.9113(15) 0.6023(13) 0.9775(8) 0.021(3) Uani 1 1 d . U
C10 C 0.9827(15) 0.6096(13) 0.8800(8) 0.027(3) Uani 1 1 d . .
H10A H 1.0116 0.7066 0.8745 0.032 Uiso 1 1 calc R .
H10B H 1.0742 0.6038 0.8929 0.032 Uiso 1 1 calc R .
C11 C 0.6617(14) 0.1158(14) 0.6561(9) 0.023(3) Uani 1 1 d . .
C12 C 0.6570(15) -0.0276(13) 0.5900(8) 0.035(4) Uani 1 1 d . .
H12A H 0.7074 -0.0535 0.6371 0.053 Uiso 1 1 calc GR .
H12B H 0.7076 -0.0138 0.5324 0.053 Uiso 1 1 calc GR .
H12C H 0.5529 -0.1085 0.5576 0.053 Uiso 1 1 calc GR .
C13 C 0.5811(15) 0.4863(14) 0.6575(9) 0.024(3) Uani 1 1 d . .
C14 C 0.4977(15) 0.5674(15) 0.6394(9) 0.041(4) Uani 1 1 d . .
H14A H 0.5704 0.6693 0.6482 0.062 Uiso 1 1 calc GR .
H14B H 0.4386 0.5718 0.6926 0.062 Uiso 1 1 calc GR .
H14C H 0.4314 0.5122 0.5659 0.062 Uiso 1 1 calc GR .
C15 C 0.9594(15) 0.7208(14) 0.4938(9) 0.022(3) Uani 1 1 d . U
C16 C 0.8782(16) 0.7991(14) 0.5377(10) 0.040(4) Uani 1 1 d . .
H16A H 0.9154 0.8905 0.5236 0.060 Uiso 1 1 calc GR .
H16B H 0.8944 0.8253 0.6161 0.060 Uiso 1 1 calc GR .
H16C H 0.7713 0.7331 0.5024 0.060 Uiso 1 1 calc GR .
C17 C 1.2449(15) 0.7036(15) 0.6799(9) 0.026(3) Uani 1 1 d . .
C18 C 1.3712(15) 0.8241(13) 0.7886(8) 0.035(4) Uani 1 1 d . .
H18A H 1.3410 0.8941 0.8294 0.052 Uiso 1 1 calc GR .
H18B H 1.4647 0.8793 0.7707 0.052 Uiso 1 1 calc GR .
H18C H 1.3857 0.7731 0.8328 0.052 Uiso 1 1 calc GR .

loop_
_atom_site_aniso_label
_atom_site_aniso_U_11
_atom_site_aniso_U_22
_atom_site_aniso_U_33
_atom_site_aniso_U_23
_atom_site_aniso_U_13
_atom_site_aniso_U_12
Dy1 0.0251(4) 0.0303(4) 0.0240(3) 0.0145(3) 0.0134(2) 0.0152(3)
Co1 0.0237(12) 0.0272(11) 0.0228(8) 0.0116(7) 0.0113(7) 0.0149(10)
O1 0.030(7) 0.038(7) 0.047(6) 0.007(5) 0.016(5) 0.011(6)
O2 0.015(6) 0.019(5) 0.027(4) 0.008(4) 0.010(4) 0.003(4)
O3 0.030(7) 0.020(5) 0.036(5) 0.016(4) 0.018(4) 0.005(5)
O4 0.024(6) 0.026(5) 0.028(4) 0.013(4) 0.007(4) 0.008(5)
O5 0.030(7) 0.057(7) 0.036(5) 0.035(5) 0.023(4) 0.029(6)
O6 0.024(7) 0.040(6) 0.038(5) 0.025(4) 0.015(4) 0.019(5)
O7 0.051(7) 0.044(6) 0.035(5) 0.028(4) 0.032(5) 0.034(6)
O8 0.021(6) 0.030(6) 0.032(4) 0.014(4) 0.016(4) 0.012(5)
O9 0.023(6) 0.048(7) 0.026(4) 0.016(4) 0.011(4) 0.015(5)
O10 0.028(6) 0.033(6) 0.026(4) 0.015(4) 0.010(4) 0.017(5)
N1 0.022(7) 0.013(6) 0.031(5) 0.012(5) 0.006(5) 0.008(6)
N2 0.031(8) 0.028(7) 0.023(5) 0.013(5) 0.010(5) 0.017(6)
N3 0.024(8) 0.015(6) 0.022(5) -0.003(4) 0.010(5) 0.001(6)
N4 0.028(8) 0.044(8) 0.023(5) 0.015(5) 0.017(5) 0.016(7)
N5 0.029(8) 0.032(7) 0.027(5) 0.014(5) 0.012(5) 0.012(6)
C1 0.027(10) 0.040(9) 0.030(7) 0.013(6) 0.009(6) 0.016(8)
C2 0.031(11) 0.023(9) 0.048(8) 0.019(7) 0.012(7) 0.010(8)
C3 0.040(12) 0.057(11) 0.053(9) 0.025(8) 0.021(8) 0.014(9)
C4 0.015(8) 0.013(7) 0.029(6) 0.015(5) 0.009(5) 0.010(6)
C5 0.035(10) 0.034(8) 0.020(6) 0.014(6) 0.016(6) 0.032(8)
C6 0.032(10) 0.032(9) 0.032(7) 0.011(6) 0.017(6) 0.022(8)
C7 0.049(11) 0.025(8) 0.023(6) 0.014(6) 0.013(6) 0.019(8)
C8 0.032(10) 0.020(7) 0.023(6) 0.007(5) 0.000(6) 0.017(7)
C9 0.028(7) 0.018(6) 0.026(5) 0.010(5) 0.007(5) 0.019(5)
C10 0.036(10) 0.021(8) 0.034(7) 0.020(6) 0.018(6) 0.015(7)
C11 0.014(9) 0.024(8) 0.037(7) 0.015(6) 0.010(6) 0.013(7)
C12 0.033(10) 0.027(8) 0.035(7) 0.006(6) 0.023(6) 0.008(8)
C13 0.019(9) 0.027(8) 0.032(7) 0.016(6) 0.006(6) 0.014(7)
C14 0.036(11) 0.066(11) 0.041(8) 0.028(8) 0.024(7) 0.035(9)
C15 0.020(7) 0.014(6) 0.037(6) 0.014(5) 0.005(5) 0.011(5)
C16 0.032(11) 0.028(9) 0.067(9) 0.019(7) 0.027(7) 0.019(8)
C17 0.021(10) 0.027(8) 0.043(8) 0.019(7) 0.016(6) 0.018(8)
C18 0.037(11) 0.032(9) 0.038(7) 0.016(6) 0.015(7) 0.018(8)

loop_
_atom_type_symbol
_atom_type_description
_atom_type_scat_dispersion_real
_atom_type_scat_dispersion_imag
_atom_type_scat_source
C C 0.0033 0.0016 'International Tables Vol C Tables 4.2.6.8 and 6.1.1.4'
H H 0.0000 0.0000 'International Tables Vol C Tables 4.2.6.8 and 6.1.1.4'
Co Co 0.3494 0.9721 'International Tables Vol C Tables 4.2.6.8 and 6.1.1.4'
Dy Dy -0.1892 4.4098 'International Tables Vol C Tables 4.2.6.8 and 6.1.1.4'
N N 0.0061 0.0033 'International Tables Vol C Tables 4.2.6.8 and 6.1.1.4'
O O 0.0106 0.0060 'International Tables Vol C Tables 4.2.6.8 and 6.1.1.4'

loop_
_geom_angle_atom_site_label_1
_geom_angle_atom_site_label_2
_geom_angle_atom_site_label_3
_geom_angle
_geom_angle_site_symmetry_1
_geom_angle_site_symmetry_3
O2 Dy1 Dy1 140.7(2) . 2_766
O2 Dy1 O4 72.4(3) . .
O2 Dy1 O6 78.6(3) . .
O2 Dy1 O7 96.6(3) . 2_766
O2 Dy1 O8 120.4(3) . .
O2 Dy1 O8 136.1(3) . 2_766
O2 Dy1 O9 74.0(3) . .
O2 Dy1 O10 148.6(3) . 2_766
O2 Dy1 C15 117.2(3) . 2_766
O4 Dy1 Dy1 144.55(18) . 2_766
O4 Dy1 O7 74.9(3) . 2_766
O4 Dy1 O8 117.2(3) . 2_766
O4 Dy1 C15 95.4(3) . 2_766
O6 Dy1 Dy1 113.90(18) . 2_766
O6 Dy1 O4 79.2(3) . .
O6 Dy1 O7 153.9(3) . 2_766
O6 Dy1 O8 143.6(2) . 2_766
O6 Dy1 C15 161.2(3) . 2_766
O7 Dy1 Dy1 86.25(18) 2_766 2_766
O7 Dy1 O8 52.0(2) 2_766 2_766
O7 Dy1 C15 25.2(3) 2_766 2_766
O8 Dy1 Dy1 39.2(2) . 2_766
O8 Dy1 Dy1 34.62(17) 2_766 2_766
O8 Dy1 O4 150.3(3) . .
O8 Dy1 O6 77.8(3) . .
O8 Dy1 O7 125.1(3) . 2_766
O8 Dy1 O8 73.9(3) . 2_766
O8 Dy1 O9 73.6(3) . .
O8 Dy1 O10 78.9(3) . 2_766
O8 Dy1 C15 100.4(3) . 2_766
O8 Dy1 C15 26.8(3) 2_766 2_766
O9 Dy1 Dy1 67.83(18) . 2_766
O9 Dy1 O4 135.2(3) . .
O9 Dy1 O6 121.5(3) . .
O9 Dy1 O7 80.6(3) . 2_766
O9 Dy1 O8 71.4(3) . 2_766
O9 Dy1 O10 137.4(3) . 2_766
O9 Dy1 C15 74.8(3) . 2_766
O10 Dy1 Dy1 70.2(2) 2_766 2_766
O10 Dy1 O4 79.7(3) 2_766 .
O10 Dy1 O6 82.5(3) 2_766 .
O10 Dy1 O7 89.6(3) 2_766 2_766
O10 Dy1 O8 70.0(3) 2_766 2_766
O10 Dy1 C15 78.9(3) 2_766 2_766
C15 Dy1 Dy1 61.2(2) 2_766 2_766
O2 Co1 O3 103.2(3) . .
O2 Co1 O4 78.2(3) . .
O2 Co1 O5 105.0(3) . .
O2 Co1 N1 80.5(4) . .
O2 Co1 N2 154.5(3) . .
O3 Co1 O4 58.8(3) . .
O3 Co1 N2 85.5(3) . .
O5 Co1 O3 133.6(3) . .
O5 Co1 O4 92.2(3) . .
O5 Co1 N1 109.3(4) . .
O5 Co1 N2 84.4(3) . .
N1 Co1 O3 111.1(3) . .
N1 Co1 O4 153.0(4) . .
N1 Co1 N2 74.0(4) . .
N2 Co1 O4 125.7(3) . .
Co1 O2 Dy1 107.4(3) . .
C10 O2 Dy1 135.2(7) . .
C10 O2 Co1 115.9(7) . .
C11 O3 Co1 98.4(7) . .
Co1 O4 Dy1 92.5(3) . .
C11 O4 Dy1 135.4(8) . .
C11 O4 Co1 83.3(6) . .
C13 O5 Co1 120.7(8) . .
C13 O6 Dy1 140.8(8) . .
C15 O7 Dy1 97.9(7) . 2_766
Dy1 O8 Dy1 106.1(3) . 2_766
C15 O8 Dy1 91.1(7) . 2_766
C15 O8 Dy1 160.6(8) . .
C17 O9 Dy1 138.5(7) . .
C17 O10 Dy1 135.0(8) . 2_766
C5 N1 Co1 121.4(9) . .
C9 N1 Co1 117.9(7) . .
C9 N1 C5 120.6(10) . .
N3 N2 Co1 129.6(6) . .
C4 N2 Co1 114.5(8) . .
C4 N2 N3 115.9(10) . .
N2 N3 C1 116.7(9) . .
N2 N3 C2 123.4(9) . .
C2 N3 C1 119.9(11) . .
N5 N4 C3 114.8(9) . .
C2 N4 N5 125.7(10) . .
C2 N4 C3 119.5(12) . .
C4 N5 N4 114.2(9) . .
N3 C1 H1A 109.5 . .
N3 C1 H1B 109.5 . .
N3 C1 H1C 109.5 . .
H1A C1 H1B 109.5 . .
H1A C1 H1C 109.5 . .
H1B C1 H1C 109.5 . .
O1 C2 N3 122.9(12) . .
O1 C2 N4 123.3(12) . .
N4 C2 N3 113.7(12) . .
N4 C3 H3A 109.5 . .
N4 C3 H3B 109.5 . .
N4 C3 H3C 109.5 . .
H3A C3 H3B 109.5 . .
H3A C3 H3C 109.5 . .
H3B C3 H3C 109.5 . .
N2 C4 N5 126.9(12) . .
N2 C4 C5 115.9(10) . .
N5 C4 C5 117.1(10) . .
N1 C5 C4 114.0(9) . .
N1 C5 C6 119.8(12) . .
C6 C5 C4 126.1(11) . .
C5 C6 H6 120.9 . .
C7 C6 C5 118.1(11) . .
C7 C6 H6 120.9 . .
C6 C7 H7 119.4 . .
C8 C7 C6 121.3(11) . .
C8 C7 H7 119.4 . .
C7 C8 H8 121.4 . .
C7 C8 C9 117.3(13) . .
C9 C8 H8 121.4 . .
N1 C9 C8 122.8(11) . .
N1 C9 C10 114.1(9) . .
C8 C9 C10 123.1(12) . .
O2 C10 C9 111.3(10) . .
O2 C10 H10A 109.4 . .
O2 C10 H10B 109.4 . .
C9 C10 H10A 109.4 . .
C9 C10 H10B 109.4 . .
H10A C10 H10B 108.0 . .
O3 C11 O4 119.5(12) . .
O3 C11 C12 121.3(11) . .
O4 C11 C12 119.2(10) . .
C11 C12 H12A 109.5 . .
C11 C12 H12B 109.5 . .
C11 C12 H12C 109.5 . .
H12A C12 H12B 109.5 . .
H12A C12 H12C 109.5 . .
H12B C12 H12C 109.5 . .
O5 C13 O6 127.9(12) . .
O5 C13 C14 115.2(12) . .
O6 C13 C14 116.9(10) . .
C13 C14 H14A 109.5 . .
C13 C14 H14B 109.5 . .
C13 C14 H14C 109.5 . .
H14A C14 H14B 109.5 . .
H14A C14 H14C 109.5 . .
H14B C14 H14C 109.5 . .
O7 C15 Dy1 56.9(7) . 2_766
O7 C15 O8 119.0(12) . .
O7 C15 C16 121.6(11) . .
O8 C15 Dy1 62.1(6) . 2_766
O8 C15 C16 119.4(11) . .
C16 C15 Dy1 178.4(10) . 2_766
C15 C16 H16A 109.5 . .
C15 C16 H16B 109.5 . .
C15 C16 H16C 109.5 . .
H16A C16 H16B 109.5 . .
H16A C16 H16C 109.5 . .
H16B C16 H16C 109.5 . .
O9 C17 C18 115.0(10) . .
O10 C17 O9 125.9(12) . .
O10 C17 C18 119.1(12) . .
C17 C18 H18A 109.5 . .
C17 C18 H18B 109.5 . .
C17 C18 H18C 109.5 . .
H18A C18 H18B 109.5 . .
H18A C18 H18C 109.5 . .
H18B C18 H18C 109.5 . .

loop_
_geom_bond_atom_site_label_1
_geom_bond_atom_site_label_2
_geom_bond_distance
_geom_bond_site_symmetry_2
Dy1 Dy1 3.8929(13) 2_766
Dy1 O2 2.263(7) .
Dy1 O4 2.404(8) .
Dy1 O6 2.355(9) .
Dy1 O7 2.452(8) 2_766
Dy1 O8 2.564(8) 2_766
Dy1 O8 2.302(7) .
Dy1 O9 2.321(9) .
Dy1 O10 2.339(7) 2_766
Dy1 C15 2.900(13) 2_766
Co1 O2 1.998(8) .
Co1 O3 2.052(8) .
Co1 O4 2.354(7) .
Co1 O5 2.008(8) .
Co1 N1 2.026(9) .
Co1 N2 2.256(10) .
O1 C2 1.224(15) .
O2 C10 1.442(12) .
O3 C11 1.239(12) .
O4 C11 1.284(12) .
O5 C13 1.243(12) .
O6 C13 1.244(14) .
O7 Dy1 2.451(8) 2_766
O7 C15 1.247(13) .
O8 Dy1 2.564(8) 2_766
O8 C15 1.308(12) .
O9 C17 1.269(14) .
O10 Dy1 2.339(7) 2_766
O10 C17 1.252(12) .
N1 C5 1.373(14) .
N1 C9 1.331(15) .
N2 N3 1.367(13) .
N2 C4 1.317(12) .
N3 C1 1.454(11) .
N3 C2 1.388(16) .
N4 N5 1.364(13) .
N4 C2 1.363(14) .
N4 C3 1.472(14) .
N5 C4 1.336(14) .
C1 H1A 0.9600 .
C1 H1B 0.9600 .
C1 H1C 0.9600 .
C3 H3A 0.9600 .
C3 H3B 0.9600 .
C3 H3C 0.9600 .
C4 C5 1.449(16) .
C5 C6 1.411(14) .
C6 H6 0.9300 .
C6 C7 1.397(17) .
C7 H7 0.9300 .
C7 C8 1.390(16) .
C8 H8 0.9300 .
C8 C9 1.393(13) .
C9 C10 1.526(15) .
C10 H10A 0.9700 .
C10 H10B 0.9700 .
C11 C12 1.479(15) .
C12 H12A 0.9600 .
C12 H12B 0.9600 .
C12 H12C 0.9600 .
C13 C14 1.519(16) .
C14 H14A 0.9600 .
C14 H14B 0.9600 .
C14 H14C 0.9600 .
C15 Dy1 2.900(13) 2_766
C15 C16 1.454(17) .
C16 H16A 0.9600 .
C16 H16B 0.9600 .
C16 H16C 0.9600 .
C17 C18 1.556(15) .
C18 H18A 0.9600 .
C18 H18B 0.9600 .
C18 H18C 0.9600 .

loop_
_geom_torsion_atom_site_label_1
_geom_torsion_atom_site_label_2
_geom_torsion_atom_site_label_3
_geom_torsion_atom_site_label_4
_geom_torsion
_geom_torsion_site_symmetry_1
_geom_torsion_site_symmetry_4
Dy1 O2 C10 C9 169.4(7) . .
Dy1 O4 C11 O3 88.0(15) . .
Dy1 O4 C11 C12 -93.3(13) . .
Dy1 O6 C13 O5 -3(2) . .
Dy1 O6 C13 C14 175.8(8) . .
Dy1 O7 C15 O8 -1.2(12) 2_766 .
Dy1 O7 C15 C16 179.3(11) 2_766 .
Dy1 O8 C15 Dy1 -153(2) . 2_766
Dy1 O8 C15 O7 1.1(11) 2_766 .
Dy1 O8 C15 O7 -151.8(16) . .
Dy1 O8 C15 C16 -179.4(11) 2_766 .
Dy1 O8 C15 C16 28(3) . .
Dy1 O9 C17 O10 -20(2) . .
Dy1 O9 C17 C18 160.5(8) . .
Dy1 O10 C17 O9 1(2) 2_766 .
Dy1 O10 C17 C18 -179.5(8) 2_766 .
Co1 O2 C10 C9 5.5(12) . .
Co1 O3 C11 O4 -1.4(13) . .
Co1 O3 C11 C12 179.9(10) . .
Co1 O4 C11 O3 1.2(11) . .
Co1 O4 C11 C12 179.9(11) . .
Co1 O5 C13 O6 14.9(19) . .
Co1 O5 C13 C14 -163.6(8) . .
Co1 N1 C5 C4 -2.4(13) . .
Co1 N1 C5 C6 179.5(8) . .
Co1 N1 C9 C8 -178.1(8) . .
Co1 N1 C9 C10 2.9(13) . .
Co1 N2 N3 C1 -5.2(15) . .
Co1 N2 N3 C2 172.4(9) . .
Co1 N2 C4 N5 -171.9(10) . .
Co1 N2 C4 C5 2.7(13) . .
N1 C5 C6 C7 -2.6(17) . .
N1 C9 C10 O2 -5.4(15) . .
N2 N3 C2 O1 -174.4(12) . .
N2 N3 C2 N4 2.1(18) . .
N2 C4 C5 N1 -0.5(15) . .
N2 C4 C5 C6 177.5(11) . .
N3 N2 C4 N5 6.5(18) . .
N3 N2 C4 C5 -178.9(10) . .
N4 N5 C4 N2 -3.2(18) . .
N4 N5 C4 C5 -177.8(10) . .
N5 N4 C2 O1 178.0(13) . .
N5 N4 C2 N3 1.5(19) . .
N5 C4 C5 N1 174.7(10) . .
N5 C4 C5 C6 -7.3(17) . .
C1 N3 C2 O1 3(2) . .
C1 N3 C2 N4 179.6(11) . .
C2 N4 N5 C4 -1.1(18) . .
C3 N4 N5 C4 178.1(11) . .
C3 N4 C2 O1 -1(2) . .
C3 N4 C2 N3 -177.7(11) . .
C4 N2 N3 C1 176.6(10) . .
C4 N2 N3 C2 -5.8(17) . .
C4 C5 C6 C7 179.6(11) . .
C5 N1 C9 C8 -1.6(17) . .
C5 N1 C9 C10 179.5(10) . .
C5 C6 C7 C8 0.6(18) . .
C6 C7 C8 C9 0.9(18) . .
C7 C8 C9 N1 -0.4(17) . .
C7 C8 C9 C10 178.4(11) . .
C8 C9 C10 O2 175.7(10) . .
C9 N1 C5 C4 -178.8(10) . .
C9 N1 C5 C6 3.1(17) . .
